data_7716028
loop_
_publ_author_name
'Kulyabin, Pavel S.'
'Sharikov, Mikhail I.'
'Izmer, Vyatcheslav V.'
'Kononovich, Dmitry S.'
'Goryunov, Georgy P.'
'Alexeev, Nikita V.'
'Uborsky, Dmitry V.'
'Vittoria, Antonio'
'Antinucci, Giuseppe'
'Ehm, Christian'
'Budzelaar, Peter H. M.'
'Cipullo, Roberta'
'Busico, Vincenzo'
'Voskoboynikov, Alexander Z.'

_publ_section_title
;
 Triptycene as a scaffold in metallocene catalyzed olefin polymerization.
;
_journal_issue 22
_journal_name_full 'Dalton transactions (Cambridge, England : 2003)'
_journal_page_first 9516
_journal_page_last 9525
_journal_paper_doi 10.1039/d4dt01170h
_journal_volume 53
_journal_year 2024
_chemical_formula_moiety 'C54 H46 Cl2 Si Zr, 2(C7 H8)'
_chemical_formula_sum 'C68 H62 Cl2 Si Zr'
_chemical_formula_weight 1069.38
_chemical_name_systematic 47diMe56triptZrCl2
_chemical_properties_physical Air-sensitive,Moisture-sensitive,Oxygen-sensitive
_space_group_crystal_system triclinic
_space_group_IT_number 2
_space_group_name_Hall '-P 1'
_space_group_name_H-M_alt 'P -1'
_atom_sites_solution_hydrogens geom
_audit_creation_method SHELXL-2014/6
_audit_update_record
;
2023-11-15 deposited with the CCDC.	2024-05-13 downloaded from the CCDC.
;
_cell_angle_alpha 110.9348(10)
_cell_angle_beta 103.3509(11)
_cell_angle_gamma 96.2143(11)
_cell_formula_units_Z 2
_cell_length_a 13.3784(7)
_cell_length_b 14.5841(8)
_cell_length_c 15.1837(8)
_cell_measurement_reflns_used 893
_cell_measurement_temperature 120(2)
_cell_measurement_theta_max 25
_cell_measurement_theta_min 3
_cell_volume 2632.2(2)
_computing_cell_refinement 'Bruker SAINT'
_computing_data_collection 'Bruker APEX II'
_computing_data_reduction 'Bruker SAINT'
_computing_molecular_graphics 'Bruker SHELXTL'
_computing_publication_material 'Bruker SHELXTL'
_computing_structure_refinement 'SHELXL-97 (Sheldrick, 1997)'
_computing_structure_solution 'SHELXS-97 (Sheldrick, 1997)'
_diffrn_ambient_temperature 120(2)
_diffrn_measured_fraction_theta_full 0.999
_diffrn_measured_fraction_theta_max 1.000
_diffrn_measurement_device_type 'Bruker APEX II CCD area detector''
_diffrn_measurement_method 'omega scans'
_diffrn_radiation_type MoK\a
_diffrn_radiation_wavelength 0.71073
_diffrn_reflns_av_R_equivalents 0.0705
_diffrn_reflns_av_unetI/netI 0.0700
_diffrn_reflns_Laue_measured_fraction_full 0.999
_diffrn_reflns_Laue_measured_fraction_max 1.000
_diffrn_reflns_limit_h_max 18
_diffrn_reflns_limit_h_min -18
_diffrn_reflns_limit_k_max 19
_diffrn_reflns_limit_k_min -19
_diffrn_reflns_limit_l_max 20
_diffrn_reflns_limit_l_min -20
_diffrn_reflns_number 53217
_diffrn_reflns_point_group_measured_fraction_full 0.999
_diffrn_reflns_point_group_measured_fraction_max 1.000
_diffrn_reflns_theta_full 25.242
_diffrn_reflns_theta_max 29.000
_diffrn_reflns_theta_min 1.600
_exptl_absorpt_coefficient_mu 0.377
_exptl_absorpt_correction_type multi-scan
_exptl_absorpt_process_details SADABS
_exptl_crystal_colour yellow
_exptl_crystal_density_diffrn 1.349
_exptl_crystal_description prism
_exptl_crystal_F_000 1116
_exptl_crystal_recrystallization_method 'Re-crystallisation from solvent: toluene'
_exptl_crystal_size_max 0.250
_exptl_crystal_size_mid 0.220
_exptl_crystal_size_min 0.220
_exptl_transmission_factor_max 0.931
_exptl_transmission_factor_min 0.901
_refine_diff_density_max 0.551
_refine_diff_density_min -0.590
_refine_diff_density_rms 0.081
_refine_ls_extinction_method none
_refine_ls_goodness_of_fit_ref 1.003
_refine_ls_hydrogen_treatment constr
_refine_ls_matrix_type full
_refine_ls_number_parameters 652
_refine_ls_number_reflns 14004
_refine_ls_number_restraints 45
_refine_ls_restrained_S_all 1.003
_refine_ls_R_factor_all 0.0729
_refine_ls_R_factor_gt 0.0430
_refine_ls_shift/su_max 0.001
_refine_ls_shift/su_mean 0.000
_refine_ls_structure_factor_coef Fsqd
_refine_ls_weighting_details 'w=1/[\s^2^(Fo^2^)+(0.0411P)^2^+1.1279P] where P=(Fo^2^+2Fc^2^)/3'
_refine_ls_weighting_scheme calc
_refine_ls_wR_factor_gt 0.0881
_refine_ls_wR_factor_ref 0.1016
_reflns_Friedel_coverage 0.000
_reflns_number_gt 10193
_reflns_number_total 14004
_reflns_threshold_expression I>2\s(I)
_cod_data_source_file d4dt01170h4.cif
_cod_data_source_block 1
_cod_depositor_comments 'Adding full bibliography for 7716028.cif.'
_cod_database_code 7716028
_shelx_space_group_comment
;
The symmetry employed for this shelxl refinement is uniquely defined
by the following loop, which should always be used as a source of
symmetry information in preference to the above space-group names.
They are only intended as comments.
;
_shelx_estimated_absorpt_t_min 0.912
_shelx_estimated_absorpt_t_max 0.922
_shelxl_version_number 2014/6

loop_
_space_group_symop_operation_xyz
'x, y, z'
'-x, -y, -z'

loop_
_atom_site_label
_atom_site_type_symbol
_atom_site_fract_x
_atom_site_fract_y
_atom_site_fract_z
_atom_site_U_iso_or_equiv
_atom_site_adp_type
_atom_site_occupancy
_atom_site_site_symmetry_order
_atom_site_calc_flag
_atom_site_refinement_flags_posn
_atom_site_refinement_flags_adp
_atom_site_refinement_flags_occupancy
_atom_site_disorder_assembly
_atom_site_disorder_group
Zr1 Zr 0.35051(2) 0.71100(2) 0.94623(2) 0.01270(6) Uani 1 1 d . . . . .
Cl1 Cl 0.20913(5) 0.72274(4) 1.02219(4) 0.01990(12) Uani 1 1 d . . . . .
Cl2 Cl 0.24576(5) 0.62627(4) 0.77586(4) 0.02049(12) Uani 1 1 d . . . . .
Si1 Si 0.60434(5) 0.79546(5) 1.06090(5) 0.01520(13) Uani 1 1 d . . . . .
C1M C 0.71814(19) 0.81008(18) 1.01217(19) 0.0219(5) Uani 1 1 d . . . . .
H1MA H 0.7541 0.8809 1.0414 0.033 Uiso 1 1 calc R U . . .
H1MB H 0.6930 0.7875 0.9404 0.033 Uiso 1 1 calc R U . . .
H1MC H 0.7671 0.7695 1.0291 0.033 Uiso 1 1 calc R U . . .
C2M C 0.67312(19) 0.84306(18) 1.19574(17) 0.0210(5) Uani 1 1 d . . . . .
H2MA H 0.7144 0.9112 1.2182 0.031 Uiso 1 1 calc R U . . .
H2MB H 0.7199 0.7988 1.2077 0.031 Uiso 1 1 calc R U . . .
H2MC H 0.6211 0.8441 1.2319 0.031 Uiso 1 1 calc R U . . .
C1 C 0.47668(17) 0.58477(16) 0.92017(16) 0.0141(4) Uani 1 1 d . . . . .
C2 C 0.51646(18) 0.66698(17) 1.01714(16) 0.0152(4) Uani 1 1 d . . . . .
C3 C 0.44295(18) 0.65205(16) 1.07033(16) 0.0150(4) Uani 1 1 d . . . . .
C4 C 0.36062(18) 0.56976(16) 1.00791(16) 0.0154(5) Uani 1 1 d . . . . .
H4A H 0.3043 0.5397 1.0288 0.019 Uiso 1 1 calc R U . . .
C5 C 0.37902(17) 0.52722(16) 0.91486(16) 0.0132(4) Uani 1 1 d . . . . .
C6 C 0.31543(18) 0.44434(16) 0.82790(16) 0.0146(4) Uani 1 1 d . . . . .
C7 C 0.34943(18) 0.42446(16) 0.74591(16) 0.0155(5) Uani 1 1 d . . . . .
C8 C 0.44970(18) 0.47662(16) 0.75164(16) 0.0156(5) Uani 1 1 d . . . . .
C9 C 0.51690(18) 0.54994(16) 0.83615(17) 0.0154(5) Uani 1 1 d . . . . .
C10 C 0.36082(19) 0.28006(17) 0.60451(16) 0.0181(5) Uani 1 1 d . . . . .
C11 C 0.3384(2) 0.17602(18) 0.57014(17) 0.0218(5) Uani 1 1 d . . . . .
H11A H 0.2718 0.1411 0.5651 0.026 Uiso 1 1 calc R U . . .
C12 C 0.4148(2) 0.12372(19) 0.54314(18) 0.0264(6) Uani 1 1 d . . . . .
H12A H 0.4002 0.0525 0.5197 0.032 Uiso 1 1 calc R U . . .
C13 C 0.5111(2) 0.17375(19) 0.54993(19) 0.0267(6) Uani 1 1 d . . . . .
H13A H 0.5626 0.1368 0.5316 0.032 Uiso 1 1 calc R U . . .
C14 C 0.5342(2) 0.27802(19) 0.58345(17) 0.0219(5) Uani 1 1 d . . . . .
H14A H 0.6009 0.3124 0.5879 0.026 Uiso 1 1 calc R U . . .
C15 C 0.45861(19) 0.33098(17) 0.61017(16) 0.0172(5) Uani 1 1 d . . . . .
C16 C 0.28031(19) 0.41603(17) 0.58210(16) 0.0183(5) Uani 1 1 d . . . . .
C17 C 0.1881(2) 0.43242(19) 0.53317(17) 0.0238(5) Uani 1 1 d . . . . .
H17A H 0.1222 0.3967 0.5288 0.029 Uiso 1 1 calc R U . . .
C18 C 0.1927(2) 0.5019(2) 0.49024(19) 0.0288(6) Uani 1 1 d . . . . .
H18A H 0.1296 0.5132 0.4556 0.035 Uiso 1 1 calc R U . . .
C19 C 0.2888(2) 0.5548(2) 0.49777(19) 0.0304(6) Uani 1 1 d . . . . .
H19A H 0.2908 0.6028 0.4691 0.036 Uiso 1 1 calc R U . . .
C20 C 0.3828(2) 0.53874(19) 0.54668(18) 0.0241(5) Uani 1 1 d . . . . .
H20A H 0.4485 0.5753 0.5516 0.029 Uiso 1 1 calc R U . . .
C21 C 0.3779(2) 0.46761(17) 0.58827(17) 0.0197(5) Uani 1 1 d . . . . .
C22 C 0.28968(18) 0.35047(17) 0.64093(16) 0.0166(5) Uani 1 1 d . . . . .
H22A H 0.2198 0.3138 0.6365 0.020 Uiso 1 1 calc R U . . .
C23 C 0.47065(19) 0.44449(17) 0.65081(16) 0.0170(5) Uani 1 1 d . . . . .
H23A H 0.5402 0.4804 0.6538 0.020 Uiso 1 1 calc R U . . .
C24 C 0.44556(19) 0.71268(17) 1.17473(16) 0.0185(5) Uani 1 1 d . . . . .
H24A H 0.5106 0.7119 1.2200 0.028 Uiso 1 1 calc R U . . .
H24B H 0.3850 0.6836 1.1893 0.028 Uiso 1 1 calc R U . . .
H24C H 0.4429 0.7821 1.1830 0.028 Uiso 1 1 calc R U . . .
C25 C 0.21393(19) 0.39306(17) 0.83113(18) 0.0197(5) Uani 1 1 d . . . . .
H25A H 0.1788 0.3380 0.7671 0.030 Uiso 1 1 calc R U . . .
H25B H 0.1685 0.4414 0.8461 0.030 Uiso 1 1 calc R U . . .
H25C H 0.2280 0.3662 0.8823 0.030 Uiso 1 1 calc R U . . .
C26 C 0.63048(18) 0.58209(17) 0.84401(18) 0.0188(5) Uani 1 1 d . . . . .
H26A H 0.6566 0.5235 0.8092 0.028 Uiso 1 1 calc R U . . .
H26B H 0.6718 0.6124 0.9136 0.028 Uiso 1 1 calc R U . . .
H26C H 0.6369 0.6313 0.8144 0.028 Uiso 1 1 calc R U . . .
C1' C 0.41780(17) 0.90201(16) 1.05319(16) 0.0135(4) Uani 1 1 d . . . . .
C2' C 0.49902(17) 0.85782(16) 1.01374(16) 0.0144(4) Uani 1 1 d . . . . .
C3' C 0.46136(18) 0.83165(16) 0.90811(16) 0.0155(5) Uani 1 1 d . . . . .
C4' C 0.36128(18) 0.85239(16) 0.88426(16) 0.0154(5) Uani 1 1 d . . . . .
H4'A H 0.3214 0.8472 0.8177 0.018 Uiso 1 1 calc R U . . .
C5' C 0.33242(18) 0.89529(16) 0.97196(16) 0.0142(4) Uani 1 1 d . . . . .
C6' C 0.23741(18) 0.92752(16) 0.98371(17) 0.0153(5) Uani 1 1 d . . . . .
C7' C 0.23126(17) 0.96685(16) 1.07760(17) 0.0154(5) Uani 1 1 d . . . . .
C8' C 0.31758(18) 0.97940(16) 1.16002(16) 0.0153(5) Uani 1 1 d . . . . .
C9' C 0.41115(17) 0.95290(16) 1.15155(16) 0.0143(4) Uani 1 1 d . . . . .
C10' C 0.18075(18) 1.11563(17) 1.17942(17) 0.0158(5) Uani 1 1 d . . . . .
C11' C 0.14428(19) 1.19816(18) 1.17081(18) 0.0208(5) Uani 1 1 d . . . . .
H11B H 0.0874 1.1899 1.1160 0.025 Uiso 1 1 calc R U . . .
C12' C 0.1918(2) 1.29344(19) 1.24339(19) 0.0238(5) Uani 1 1 d . . . . .
H12B H 0.1666 1.3504 1.2385 0.029 Uiso 1 1 calc R U . . .
C13' C 0.2756(2) 1.30566(18) 1.32265(18) 0.0230(5) Uani 1 1 d . . . . .
H13B H 0.3082 1.3710 1.3713 0.028 Uiso 1 1 calc R U . . .
C14' C 0.31243(19) 1.22269(18) 1.33143(17) 0.0196(5) Uani 1 1 d . . . . .
H14B H 0.3698 1.2311 1.3859 0.024 Uiso 1 1 calc R U . . .
C15' C 0.26477(18) 1.12822(17) 1.26028(17) 0.0158(5) Uani 1 1 d . . . . .
C16' C 0.10935(19) 0.95081(17) 1.17067(18) 0.0192(5) Uani 1 1 d . . . . .
C17' C 0.0123(2) 0.89373(19) 1.1538(2) 0.0271(6) Uani 1 1 d . . . . .
H17B H -0.0443 0.8842 1.0982 0.033 Uiso 1 1 calc R U . . .
C18' C -0.0017(2) 0.8502(2) 1.2197(2) 0.0348(7) Uani 1 1 d . . . . .
H18B H -0.0684 0.8114 1.2092 0.042 Uiso 1 1 calc R U . . .
C19' C 0.0810(2) 0.8635(2) 1.3001(2) 0.0339(7) Uani 1 1 d . . . . .
H19B H 0.0707 0.8340 1.3448 0.041 Uiso 1 1 calc R U . . .
C20' C 0.1793(2) 0.91970(19) 1.3160(2) 0.0257(6) Uani 1 1 d . . . . .
H20B H 0.2362 0.9279 1.3708 0.031 Uiso 1 1 calc R U . . .
C21' C 0.19343(19) 0.96347(17) 1.25142(17) 0.0189(5) Uani 1 1 d . . . . .
C22' C 0.13843(18) 1.00618(17) 1.10933(17) 0.0178(5) Uani 1 1 d . . . . .
H22B H 0.0780 0.9974 1.0520 0.021 Uiso 1 1 calc R U . . .
C23' C 0.29354(18) 1.02970(17) 1.25848(17) 0.0168(5) Uani 1 1 d . . . . .
H23B H 0.3531 1.0391 1.3167 0.020 Uiso 1 1 calc R U . . .
C24' C 0.51437(19) 0.78988(18) 0.82951(17) 0.0197(5) Uani 1 1 d . . . . .
H24D H 0.5763 0.8397 0.8405 0.029 Uiso 1 1 calc R U . . .
H24E H 0.4653 0.7741 0.7647 0.029 Uiso 1 1 calc R U . . .
H24F H 0.5361 0.7286 0.8322 0.029 Uiso 1 1 calc R U . . .
C25' C 0.15089(19) 0.90993(18) 0.89222(17) 0.0207(5) Uani 1 1 d . . . . .
H25D H 0.0963 0.9460 0.9108 0.031 Uiso 1 1 calc R U . . .
H25E H 0.1203 0.8379 0.8573 0.031 Uiso 1 1 calc R U . . .
H25F H 0.1798 0.9345 0.8491 0.031 Uiso 1 1 calc R U . . .
C26' C 0.50614(18) 0.98820(17) 1.24080(17) 0.0189(5) Uani 1 1 d . . . . .
H26D H 0.5056 1.0556 1.2862 0.028 Uiso 1 1 calc R U . . .
H26E H 0.5702 0.9901 1.2200 0.028 Uiso 1 1 calc R U . . .
H26F H 0.5043 0.9418 1.2741 0.028 Uiso 1 1 calc R U . . .
C1S C 0.0764(2) 0.4788(2) 0.1367(2) 0.0330(6) Uani 1 1 d D . . . .
C2S C 0.1470(2) 0.5714(2) 0.1796(3) 0.0400(8) Uani 1 1 d D . . . .
H2SA H 0.1912 0.5876 0.1442 0.048 Uiso 1 1 calc R U . . .
C3S C 0.1538(2) 0.6393(2) 0.2716(3) 0.0440(8) Uani 1 1 d D . . . .
H3SA H 0.2040 0.7009 0.3000 0.053 Uiso 1 1 calc R U . . .
C4S C 0.0882(2) 0.6191(2) 0.3238(2) 0.0385(7) Uani 1 1 d D . . . .
H4SA H 0.0925 0.6665 0.3874 0.046 Uiso 1 1 calc R U . . .
C5S C 0.0164(2) 0.5285(2) 0.2815(2) 0.0323(6) Uani 1 1 d D . . . .
H5SA H -0.0297 0.5138 0.3161 0.039 Uiso 1 1 calc R U . . .
C6S C 0.0112(2) 0.4594(2) 0.1896(2) 0.0295(6) Uani 1 1 d D . . . .
H6SA H -0.0381 0.3973 0.1621 0.035 Uiso 1 1 calc R U . . .
C7S C 0.0714(3) 0.4040(3) 0.0368(2) 0.0479(9) Uani 1 1 d D . . . .
H7SA H -0.0007 0.3650 0.0031 0.072 Uiso 1 1 calc R U . . .
H7SB H 0.1187 0.3587 0.0440 0.072 Uiso 1 1 calc R U . . .
H7SC H 0.0928 0.4395 -0.0020 0.072 Uiso 1 1 calc R U . . .
C8S C 0.0502(5) 0.8444(5) 0.6038(5) 0.0345(18) Uiso 0.414(5) 1 d D . P A 1
C9S C 0.0969(6) 0.7706(5) 0.6221(5) 0.0281(18) Uiso 0.414(5) 1 d D . P A 1
H9SB H 0.0592 0.7240 0.6396 0.034 Uiso 0.414(5) 1 calc R U P A 1
C10S C 0.1966(6) 0.7628(5) 0.6156(5) 0.0368(19) Uiso 0.414(5) 1 d D . P A 1
H10B H 0.2271 0.7123 0.6306 0.044 Uiso 0.414(5) 1 calc R U P A 1
C11S C 0.2524(6) 0.8257(6) 0.5883(6) 0.0386(19) Uiso 0.414(5) 1 d D . P A 1
H11C H 0.3202 0.8179 0.5815 0.046 Uiso 0.414(5) 1 calc R U P A 1
C12S C 0.2084(6) 0.9019(6) 0.5704(6) 0.045(2) Uiso 0.414(5) 1 d D . P A 1
H12C H 0.2474 0.9483 0.5537 0.054 Uiso 0.414(5) 1 calc R U P A 1
C13S C 0.1101(8) 0.9099(8) 0.5768(9) 0.039(3) Uiso 0.414(5) 1 d D . P A 1
H13C H 0.0806 0.9613 0.5626 0.047 Uiso 0.414(5) 1 calc R U P A 1
C14S C -0.0549(6) 0.8509(7) 0.6128(6) 0.048(2) Uiso 0.414(5) 1 d D . P A 1
H14C H -0.0808 0.7979 0.6323 0.072 Uiso 0.414(5) 1 calc R U P A 1
H14D H -0.0528 0.9166 0.6629 0.072 Uiso 0.414(5) 1 calc R U P A 1
H14E H -0.1019 0.8428 0.5493 0.072 Uiso 0.414(5) 1 calc R U P A 1
C8S" C 0.1608(4) 0.8428(4) 0.5869(3) 0.0305(12) Uiso 0.586(5) 1 d D . P A 2
C9S" C 0.0881(6) 0.9043(6) 0.5812(6) 0.040(2) Uiso 0.586(5) 1 d D . P A 2
H9SA H 0.1035 0.9579 0.5616 0.048 Uiso 0.586(5) 1 calc R U P A 2
C10" C -0.0043(5) 0.8894(5) 0.6030(4) 0.0494(16) Uiso 0.586(5) 1 d D . P A 2
H10A H -0.0522 0.9323 0.5986 0.059 Uiso 0.586(5) 1 calc R U P A 2
C11" C -0.0275(5) 0.8108(4) 0.6316(4) 0.0424(14) Uiso 0.586(5) 1 d D . P A 2
H11D H -0.0915 0.7996 0.6469 0.051 Uiso 0.586(5) 1 calc R U P A 2
C12" C 0.0414(4) 0.7508(4) 0.6375(4) 0.0369(13) Uiso 0.586(5) 1 d D . P A 2
H12D H 0.0244 0.6967 0.6561 0.044 Uiso 0.586(5) 1 calc R U P A 2
C13" C 0.1367(5) 0.7657(4) 0.6172(4) 0.0270(12) Uiso 0.586(5) 1 d D . P A 2
H13D H 0.1848 0.7236 0.6238 0.032 Uiso 0.586(5) 1 calc R U P A 2
C14" C 0.2601(4) 0.8576(4) 0.5619(4) 0.0400(14) Uiso 0.586(5) 1 d D . P A 2
H14F H 0.2646 0.9146 0.5422 0.060 Uiso 0.586(5) 1 calc R U P A 2
H14G H 0.3197 0.8710 0.6195 0.060 Uiso 0.586(5) 1 calc R U P A 2
H14H H 0.2619 0.7968 0.5073 0.060 Uiso 0.586(5) 1 calc R U P A 2

loop_
_atom_site_aniso_label
_atom_site_aniso_U_11
_atom_site_aniso_U_22
_atom_site_aniso_U_33
_atom_site_aniso_U_23
_atom_site_aniso_U_13
_atom_site_aniso_U_12
Zr1 0.01391(11) 0.01116(11) 0.01371(11) 0.00511(8) 0.00462(8) 0.00337(8)
Cl1 0.0191(3) 0.0185(3) 0.0260(3) 0.0093(2) 0.0119(2) 0.0057(2)
Cl2 0.0249(3) 0.0163(3) 0.0163(3) 0.0053(2) 0.0009(2) 0.0039(2)
Si1 0.0138(3) 0.0133(3) 0.0173(3) 0.0043(3) 0.0047(3) 0.0037(2)
C1M 0.0179(12) 0.0190(12) 0.0276(13) 0.0071(10) 0.0084(10) 0.0030(10)
C2M 0.0195(12) 0.0177(12) 0.0213(12) 0.0042(10) 0.0023(10) 0.0062(10)
C1 0.0162(11) 0.0112(10) 0.0166(11) 0.0070(9) 0.0051(9) 0.0044(9)
C2 0.0153(11) 0.0142(11) 0.0178(11) 0.0073(9) 0.0051(9) 0.0061(9)
C3 0.0178(11) 0.0141(11) 0.0164(11) 0.0080(9) 0.0058(9) 0.0072(9)
C4 0.0190(12) 0.0133(11) 0.0184(11) 0.0098(9) 0.0073(9) 0.0046(9)
C5 0.0161(11) 0.0115(10) 0.0158(11) 0.0077(9) 0.0062(9) 0.0062(9)
C6 0.0174(11) 0.0095(10) 0.0172(11) 0.0062(9) 0.0037(9) 0.0034(9)
C7 0.0178(12) 0.0118(11) 0.0167(11) 0.0057(9) 0.0043(9) 0.0034(9)
C8 0.0192(12) 0.0139(11) 0.0165(11) 0.0073(9) 0.0074(9) 0.0059(9)
C9 0.0175(12) 0.0136(11) 0.0178(11) 0.0077(9) 0.0067(9) 0.0055(9)
C10 0.0254(13) 0.0176(12) 0.0109(11) 0.0048(9) 0.0055(9) 0.0055(10)
C11 0.0277(14) 0.0188(12) 0.0179(12) 0.0068(10) 0.0062(10) 0.0029(10)
C12 0.0403(16) 0.0165(12) 0.0225(13) 0.0066(10) 0.0098(12) 0.0084(11)
C13 0.0362(16) 0.0233(13) 0.0236(13) 0.0078(11) 0.0130(12) 0.0143(12)
C14 0.0268(14) 0.0239(13) 0.0177(12) 0.0084(10) 0.0101(10) 0.0083(11)
C15 0.0243(13) 0.0162(11) 0.0120(11) 0.0055(9) 0.0063(9) 0.0062(10)
C16 0.0242(13) 0.0160(11) 0.0125(11) 0.0024(9) 0.0057(10) 0.0059(10)
C17 0.0275(14) 0.0253(13) 0.0170(12) 0.0051(10) 0.0071(10) 0.0097(11)
C18 0.0349(16) 0.0349(15) 0.0219(13) 0.0139(12) 0.0083(12) 0.0193(13)
C19 0.0478(18) 0.0286(15) 0.0258(14) 0.0173(12) 0.0157(13) 0.0182(13)
C20 0.0347(15) 0.0203(13) 0.0213(13) 0.0089(10) 0.0134(11) 0.0082(11)
C21 0.0284(13) 0.0174(12) 0.0129(11) 0.0030(9) 0.0090(10) 0.0080(10)
C22 0.0169(12) 0.0150(11) 0.0154(11) 0.0035(9) 0.0044(9) 0.0032(9)
C23 0.0218(12) 0.0145(11) 0.0162(11) 0.0052(9) 0.0094(10) 0.0047(9)
C24 0.0220(12) 0.0185(12) 0.0159(11) 0.0077(10) 0.0059(10) 0.0040(10)
C25 0.0219(13) 0.0166(12) 0.0210(12) 0.0070(10) 0.0087(10) 0.0017(10)
C26 0.0178(12) 0.0165(12) 0.0224(12) 0.0055(10) 0.0091(10) 0.0052(9)
C1' 0.0146(11) 0.0096(10) 0.0161(11) 0.0051(9) 0.0042(9) 0.0020(8)
C2' 0.0148(11) 0.0098(10) 0.0171(11) 0.0036(9) 0.0051(9) 0.0017(8)
C3' 0.0187(12) 0.0122(11) 0.0173(11) 0.0063(9) 0.0079(9) 0.0034(9)
C4' 0.0189(12) 0.0129(11) 0.0157(11) 0.0075(9) 0.0048(9) 0.0021(9)
C5' 0.0168(11) 0.0095(10) 0.0163(11) 0.0054(9) 0.0043(9) 0.0022(9)
C6' 0.0148(11) 0.0103(10) 0.0193(11) 0.0055(9) 0.0029(9) 0.0027(9)
C7' 0.0130(11) 0.0128(11) 0.0188(11) 0.0049(9) 0.0035(9) 0.0034(9)
C8' 0.0178(12) 0.0116(11) 0.0157(11) 0.0049(9) 0.0045(9) 0.0024(9)
C9' 0.0159(11) 0.0118(10) 0.0144(11) 0.0049(9) 0.0032(9) 0.0026(9)
C10' 0.0161(11) 0.0159(11) 0.0183(11) 0.0066(9) 0.0100(9) 0.0048(9)
C11' 0.0206(12) 0.0250(13) 0.0236(13) 0.0126(11) 0.0112(10) 0.0117(10)
C12' 0.0313(14) 0.0195(13) 0.0288(14) 0.0115(11) 0.0177(12) 0.0122(11)
C13' 0.0318(14) 0.0161(12) 0.0229(13) 0.0046(10) 0.0149(11) 0.0072(11)
C14' 0.0222(13) 0.0217(12) 0.0156(11) 0.0052(10) 0.0105(10) 0.0041(10)
C15' 0.0167(12) 0.0167(11) 0.0181(11) 0.0072(9) 0.0107(9) 0.0065(9)
C16' 0.0193(12) 0.0152(11) 0.0236(12) 0.0062(10) 0.0093(10) 0.0045(9)
C17' 0.0185(13) 0.0204(13) 0.0386(16) 0.0088(12) 0.0070(11) 0.0022(10)
C18' 0.0279(15) 0.0268(15) 0.055(2) 0.0196(14) 0.0181(14) 0.0026(12)
C19' 0.0382(17) 0.0283(15) 0.0491(18) 0.0242(14) 0.0224(15) 0.0105(13)
C20' 0.0268(14) 0.0250(14) 0.0324(15) 0.0150(12) 0.0139(12) 0.0099(11)
C21' 0.0213(12) 0.0166(12) 0.0218(12) 0.0070(10) 0.0108(10) 0.0079(10)
C22' 0.0143(11) 0.0186(12) 0.0181(12) 0.0054(10) 0.0029(9) 0.0047(9)
C23' 0.0170(12) 0.0171(11) 0.0160(11) 0.0054(9) 0.0048(9) 0.0057(9)
C24' 0.0227(13) 0.0198(12) 0.0215(12) 0.0102(10) 0.0112(10) 0.0075(10)
C25' 0.0195(12) 0.0201(12) 0.0205(12) 0.0071(10) 0.0022(10) 0.0079(10)
C26' 0.0197(12) 0.0154(11) 0.0173(12) 0.0027(9) 0.0031(10) 0.0048(9)
C1S 0.0244(14) 0.0432(17) 0.0402(17) 0.0229(14) 0.0110(13) 0.0157(13)
C2S 0.0310(16) 0.0440(19) 0.064(2) 0.0349(17) 0.0225(16) 0.0162(14)
C3S 0.0349(18) 0.0312(17) 0.069(2) 0.0248(17) 0.0129(17) 0.0079(14)
C4S 0.0378(17) 0.0327(16) 0.0408(18) 0.0152(14) 0.0014(14) 0.0097(14)
C5S 0.0274(15) 0.0431(17) 0.0297(15) 0.0209(13) 0.0039(12) 0.0074(13)
C6S 0.0205(13) 0.0356(16) 0.0352(16) 0.0194(13) 0.0051(12) 0.0043(12)
C7S 0.0317(17) 0.068(2) 0.046(2) 0.0176(18) 0.0193(15) 0.0150(16)

loop_
_atom_type_symbol
_atom_type_description
_atom_type_scat_dispersion_real
_atom_type_scat_dispersion_imag
_atom_type_scat_source
C C 0.0033 0.0016 'International Tables Vol C Tables 4.2.6.8 and 6.1.1.4'
H H 0.0000 0.0000 'International Tables Vol C Tables 4.2.6.8 and 6.1.1.4'
Si Si 0.0817 0.0704 'International Tables Vol C Tables 4.2.6.8 and 6.1.1.4'
Cl Cl 0.1484 0.1585 'International Tables Vol C Tables 4.2.6.8 and 6.1.1.4'
Zr Zr -2.9673 0.5597 'International Tables Vol C Tables 4.2.6.8 and 6.1.1.4'

loop_
_geom_angle_atom_site_label_1
_geom_angle_atom_site_label_2
_geom_angle_atom_site_label_3
_geom_angle
_geom_angle_site_symmetry_1
_geom_angle_site_symmetry_3
_geom_angle_publ_flag
Cl2 Zr1 Cl1 98.44(2) . . ?
Cl2 Zr1 C3 133.53(6) . . ?
Cl1 Zr1 C3 87.89(5) . . ?
Cl2 Zr1 C2' 126.17(5) . . ?
Cl1 Zr1 C2' 118.12(5) . . ?
C3 Zr1 C2' 88.49(7) . . ?
Cl2 Zr1 C3' 92.10(5) . . ?
Cl1 Zr1 C3' 133.83(5) . . ?
C3 Zr1 C3' 116.09(8) . . ?
C2' Zr1 C3' 34.08(7) . . ?
Cl2 Zr1 C2 123.77(5) . . ?
Cl1 Zr1 C2 121.61(5) . . ?
C3 Zr1 C2 34.04(7) . . ?
C2' Zr1 C2 69.57(7) . . ?
C3' Zr1 C2 86.87(7) . . ?
Cl2 Zr1 C4 103.75(5) . . ?
Cl1 Zr1 C4 78.71(5) . . ?
C3 Zr1 C4 32.37(7) . . ?
C2' Zr1 C4 120.29(7) . . ?
C3' Zr1 C4 141.61(7) . . ?
C2 Zr1 C4 55.19(7) . . ?
Cl2 Zr1 C4' 77.98(5) . . ?
Cl1 Zr1 C4' 107.13(5) . . ?
C3 Zr1 C4' 143.66(8) . . ?
C2' Zr1 C4' 55.18(7) . . ?
C3' Zr1 C4' 32.16(7) . . ?
C2 Zr1 C4' 118.77(7) . . ?
C4 Zr1 C4' 173.72(7) . . ?
Cl2 Zr1 C1' 129.59(5) . . ?
Cl1 Zr1 C1' 86.14(5) . . ?
C3 Zr1 C1' 96.63(7) . . ?
C2' Zr1 C1' 33.30(7) . . ?
C3' Zr1 C1' 54.05(7) . . ?
C2 Zr1 C1' 93.58(7) . . ?
C4 Zr1 C1' 126.18(7) . . ?
C4' Zr1 C1' 53.20(7) . . ?
Cl2 Zr1 C1 91.06(5) . . ?
Cl1 Zr1 C1 131.59(5) . . ?
C3 Zr1 C1 53.85(7) . . ?
C2' Zr1 C1 92.03(7) . . ?
C3' Zr1 C1 92.67(7) . . ?
C2 Zr1 C1 33.06(7) . . ?
C4 Zr1 C1 52.98(7) . . ?
C4' Zr1 C1 121.27(7) . . ?
C1' Zr1 C1 122.63(7) . . ?
Cl2 Zr1 C5' 98.88(5) . . ?
Cl1 Zr1 C5' 80.69(5) . . ?
C3 Zr1 C5' 127.52(7) . . ?
C2' Zr1 C5' 54.80(7) . . ?
C3' Zr1 C5' 53.23(7) . . ?
C2 Zr1 C5' 123.37(7) . . ?
C4 Zr1 C5' 151.28(7) . . ?
C4' Zr1 C5' 31.73(7) . . ?
C1' Zr1 C5' 32.03(7) . . ?
C1 Zr1 C5' 144.52(7) . . ?
Cl2 Zr1 C5 80.61(5) . . ?
Cl1 Zr1 C5 103.23(5) . . ?
C3 Zr1 C5 53.30(7) . . ?
C2' Zr1 C5 122.44(7) . . ?
C3' Zr1 C5 122.85(7) . . ?
C2 Zr1 C5 54.66(7) . . ?
C4 Zr1 C5 31.65(7) . . ?
C4' Zr1 C5 144.93(7) . . ?
C1' Zr1 C5 147.28(7) . . ?
C1 Zr1 C5 31.89(7) . . ?
C5' Zr1 C5 176.08(7) . . ?
C1M Si1 C2M 100.53(11) . . ?
C1M Si1 C2' 110.40(11) . . ?
C2M Si1 C2' 120.20(10) . . ?
C1M Si1 C2 120.08(11) . . ?
C2M Si1 C2 110.36(11) . . ?
C2' Si1 C2 96.62(10) . . ?
Si1 C1M H1MA 109.5 . . ?
Si1 C1M H1MB 109.5 . . ?
H1MA C1M H1MB 109.5 . . ?
Si1 C1M H1MC 109.5 . . ?
H1MA C1M H1MC 109.5 . . ?
H1MB C1M H1MC 109.5 . . ?
Si1 C2M H2MA 109.5 . . ?
Si1 C2M H2MB 109.5 . . ?
H2MA C2M H2MB 109.5 . . ?
Si1 C2M H2MC 109.5 . . ?
H2MA C2M H2MC 109.5 . . ?
H2MB C2M H2MC 109.5 . . ?
C5 C1 C9 117.7(2) . . ?
C5 C1 C2 108.62(19) . . ?
C9 C1 C2 133.6(2) . . ?
C5 C1 Zr1 74.73(12) . . ?
C9 C1 Zr1 125.25(14) . . ?
C2 C1 Zr1 68.62(12) . . ?
C3 C2 C1 105.00(19) . . ?
C3 C2 Si1 119.46(16) . . ?
C1 C2 Si1 131.58(16) . . ?
C3 C2 Zr1 72.46(12) . . ?
C1 C2 Zr1 78.32(12) . . ?
Si1 C2 Zr1 96.72(9) . . ?
C4 C3 C2 109.71(19) . . ?
C4 C3 C24 121.5(2) . . ?
C2 C3 C24 128.8(2) . . ?
C4 C3 Zr1 76.84(13) . . ?
C2 C3 Zr1 73.50(12) . . ?
C24 C3 Zr1 115.08(14) . . ?
C3 C4 C5 109.0(2) . . ?
C3 C4 Zr1 70.79(12) . . ?
C5 C4 Zr1 77.40(12) . . ?
C3 C4 H4A 125.2 . . ?
C5 C4 H4A 125.2 . . ?
Zr1 C4 H4A 125.2 . . ?
C4 C5 C6 129.0(2) . . ?
C4 C5 C1 107.51(19) . . ?
C6 C5 C1 123.5(2) . . ?
C4 C5 Zr1 70.95(12) . . ?
C6 C5 Zr1 120.25(14) . . ?
C1 C5 Zr1 73.38(12) . . ?
C7 C6 C5 116.1(2) . . ?
C7 C6 C25 125.5(2) . . ?
C5 C6 C25 118.2(2) . . ?
C6 C7 C8 120.9(2) . . ?
C6 C7 C22 126.8(2) . . ?
C8 C7 C22 112.27(19) . . ?
C9 C8 C7 124.1(2) . . ?
C9 C8 C23 123.7(2) . . ?
C7 C8 C23 112.1(2) . . ?
C8 C9 C1 116.5(2) . . ?
C8 C9 C26 121.1(2) . . ?
C1 C9 C26 122.0(2) . . ?
C11 C10 C15 120.1(2) . . ?
C11 C10 C22 126.9(2) . . ?
C15 C10 C22 112.9(2) . . ?
C10 C11 C12 119.1(2) . . ?
C10 C11 H11A 120.5 . . ?
C12 C11 H11A 120.5 . . ?
C13 C12 C11 120.8(2) . . ?
C13 C12 H12A 119.6 . . ?
C11 C12 H12A 119.6 . . ?
C12 C13 C14 120.7(2) . . ?
C12 C13 H13A 119.6 . . ?
C14 C13 H13A 119.6 . . ?
C15 C14 C13 119.1(2) . . ?
C15 C14 H14A 120.5 . . ?
C13 C14 H14A 120.5 . . ?
C14 C15 C10 120.2(2) . . ?
C14 C15 C23 126.5(2) . . ?
C10 C15 C23 113.3(2) . . ?
C17 C16 C21 120.9(2) . . ?
C17 C16 C22 126.0(2) . . ?
C21 C16 C22 112.9(2) . . ?
C16 C17 C18 119.2(2) . . ?
C16 C17 H17A 120.4 . . ?
C18 C17 H17A 120.4 . . ?
C19 C18 C17 120.2(2) . . ?
C19 C18 H18A 119.9 . . ?
C17 C18 H18A 119.9 . . ?
C18 C19 C20 121.2(2) . . ?
C18 C19 H19A 119.4 . . ?
C20 C19 H19A 119.4 . . ?
C19 C20 C21 118.4(2) . . ?
C19 C20 H20A 120.8 . . ?
C21 C20 H20A 120.8 . . ?
C20 C21 C16 120.0(2) . . ?
C20 C21 C23 126.4(2) . . ?
C16 C21 C23 113.3(2) . . ?
C16 C22 C10 107.04(18) . . ?
C16 C22 C7 103.67(18) . . ?
C10 C22 C7 107.54(19) . . ?
C16 C22 H22A 112.7 . . ?
C10 C22 H22A 112.7 . . ?
C7 C22 H22A 112.7 . . ?
C15 C23 C21 107.24(19) . . ?
C15 C23 C8 107.22(18) . . ?
C21 C23 C8 102.90(18) . . ?
C15 C23 H23A 112.9 . . ?
C21 C23 H23A 112.9 . . ?
C8 C23 H23A 112.9 . . ?
C3 C24 H24A 109.5 . . ?
C3 C24 H24B 109.5 . . ?
H24A C24 H24B 109.5 . . ?
C3 C24 H24C 109.5 . . ?
H24A C24 H24C 109.5 . . ?
H24B C24 H24C 109.5 . . ?
C6 C25 H25A 109.5 . . ?
C6 C25 H25B 109.5 . . ?
H25A C25 H25B 109.5 . . ?
C6 C25 H25C 109.5 . . ?
H25A C25 H25C 109.5 . . ?
H25B C25 H25C 109.5 . . ?
C9 C26 H26A 109.5 . . ?
C9 C26 H26B 109.5 . . ?
H26A C26 H26B 109.5 . . ?
C9 C26 H26C 109.5 . . ?
H26A C26 H26C 109.5 . . ?
H26B C26 H26C 109.5 . . ?
C9' C1' C5' 118.0(2) . . ?
C9' C1' C2' 133.5(2) . . ?
C5' C1' C2' 108.32(19) . . ?
C9' C1' Zr1 125.50(15) . . ?
C5' C1' Zr1 74.81(12) . . ?
C2' C1' Zr1 68.88(12) . . ?
C3' C2' C1' 105.02(19) . . ?
C3' C2' Si1 118.55(16) . . ?
C1' C2' Si1 132.70(16) . . ?
C3' C2' Zr1 73.24(12) . . ?
C1' C2' Zr1 77.83(12) . . ?
Si1 C2' Zr1 97.05(9) . . ?
C4' C3' C2' 109.70(19) . . ?
C4' C3' C24' 120.6(2) . . ?
C2' C3' C24' 129.6(2) . . ?
C4' C3' Zr1 76.68(13) . . ?
C2' C3' Zr1 72.68(12) . . ?
C24' C3' Zr1 118.07(15) . . ?
C3' C4' C5' 109.0(2) . . ?
C3' C4' Zr1 71.17(12) . . ?
C5' C4' Zr1 76.58(12) . . ?
C3' C4' H4'A 125.2 . . ?
C5' C4' H4'A 125.2 . . ?
Zr1 C4' H4'A 125.2 . . ?
C4' C5' C6' 128.9(2) . . ?
C4' C5' C1' 107.86(19) . . ?
C6' C5' C1' 123.3(2) . . ?
C4' C5' Zr1 71.69(12) . . ?
C6' C5' Zr1 120.67(15) . . ?
C1' C5' Zr1 73.17(12) . . ?
C7' C6' C5' 116.2(2) . . ?
C7' C6' C25' 125.6(2) . . ?
C5' C6' C25' 118.1(2) . . ?
C6' C7' C8' 121.5(2) . . ?
C6' C7' C22' 126.2(2) . . ?
C8' C7' C22' 112.28(19) . . ?
C9' C8' C7' 123.7(2) . . ?
C9' C8' C23' 124.5(2) . . ?
C7' C8' C23' 111.73(19) . . ?
C8' C9' C1' 116.8(2) . . ?
C8' C9' C26' 120.8(2) . . ?
C1' C9' C26' 122.0(2) . . ?
C11' C10' C15' 120.1(2) . . ?
C11' C10' C22' 127.1(2) . . ?
C15' C10' C22' 112.75(19) . . ?
C10' C11' C12' 119.3(2) . . ?
C10' C11' H11B 120.4 . . ?
C12' C11' H11B 120.4 . . ?
C13' C12' C11' 120.4(2) . . ?
C13' C12' H12B 119.8 . . ?
C11' C12' H12B 119.8 . . ?
C12' C13' C14' 120.4(2) . . ?
C12' C13' H13B 119.8 . . ?
C14' C13' H13B 119.8 . . ?
C15' C14' C13' 119.3(2) . . ?
C15' C14' H14B 120.3 . . ?
C13' C14' H14B 120.3 . . ?
C14' C15' C10' 120.5(2) . . ?
C14' C15' C23' 126.5(2) . . ?
C10' C15' C23' 113.0(2) . . ?
C17' C16' C21' 120.7(2) . . ?
C17' C16' C22' 126.6(2) . . ?
C21' C16' C22' 112.7(2) . . ?
C16' C17' C18' 119.1(3) . . ?
C16' C17' H17B 120.5 . . ?
C18' C17' H17B 120.5 . . ?
C19' C18' C17' 120.3(3) . . ?
C19' C18' H18B 119.8 . . ?
C17' C18' H18B 119.8 . . ?
C18' C19' C20' 120.5(3) . . ?
C18' C19' H19B 119.8 . . ?
C20' C19' H19B 119.8 . . ?
C21' C20' C19' 119.5(3) . . ?
C21' C20' H20B 120.3 . . ?
C19' C20' H20B 120.3 . . ?
C20' C21' C16' 120.0(2) . . ?
C20' C21' C23' 126.9(2) . . ?
C16' C21' C23' 113.1(2) . . ?
C16' C22' C10' 106.38(19) . . ?
C16' C22' C7' 106.07(18) . . ?
C10' C22' C7' 106.34(18) . . ?
C16' C22' H22B 112.5 . . ?
C10' C22' H22B 112.5 . . ?
C7' C22' H22B 112.5 . . ?
C15' C23' C21' 106.16(18) . . ?
C15' C23' C8' 106.39(18) . . ?
C21' C23' C8' 105.68(18) . . ?
C15' C23' H23B 112.7 . . ?
C21' C23' H23B 112.7 . . ?
C8' C23' H23B 112.7 . . ?
C3' C24' H24D 109.5 . . ?
C3' C24' H24E 109.5 . . ?
H24D C24' H24E 109.5 . . ?
C3' C24' H24F 109.5 . . ?
H24D C24' H24F 109.5 . . ?
H24E C24' H24F 109.5 . . ?
C6' C25' H25D 109.5 . . ?
C6' C25' H25E 109.5 . . ?
H25D C25' H25E 109.5 . . ?
C6' C25' H25F 109.5 . . ?
H25D C25' H25F 109.5 . . ?
H25E C25' H25F 109.5 . . ?
C9' C26' H26D 109.5 . . ?
C9' C26' H26E 109.5 . . ?
H26D C26' H26E 109.5 . . ?
C9' C26' H26F 109.5 . . ?
H26D C26' H26F 109.5 . . ?
H26E C26' H26F 109.5 . . ?
C6S C1S C2S 117.4(3) . . ?
C6S C1S C7S 121.7(3) . . ?
C2S C1S C7S 120.9(3) . . ?
C3S C2S C1S 121.4(3) . . ?
C3S C2S H2SA 119.3 . . ?
C1S C2S H2SA 119.3 . . ?
C2S C3S C4S 120.6(3) . . ?
C2S C3S H3SA 119.7 . . ?
C4S C3S H3SA 119.7 . . ?
C5S C4S C3S 118.7(3) . . ?
C5S C4S H4SA 120.7 . . ?
C3S C4S H4SA 120.7 . . ?
C6S C5S C4S 120.5(3) . . ?
C6S C5S H5SA 119.8 . . ?
C4S C5S H5SA 119.8 . . ?
C5S C6S C1S 121.3(3) . . ?
C5S C6S H6SA 119.3 . . ?
C1S C6S H6SA 119.3 . . ?
C1S C7S H7SA 109.5 . . ?
C1S C7S H7SB 109.5 . . ?
H7SA C7S H7SB 109.5 . . ?
C1S C7S H7SC 109.5 . . ?
H7SA C7S H7SC 109.5 . . ?
H7SB C7S H7SC 109.5 . . ?
C13S C8S C9S 116.1(7) . . ?
C13S C8S C14S 123.9(7) . . ?
C9S C8S C14S 119.9(7) . . ?
C10S C9S C8S 121.6(7) . . ?
C10S C9S H9SB 119.2 . . ?
C8S C9S H9SB 119.2 . . ?
C9S C10S C11S 121.4(7) . . ?
C9S C10S H10B 119.3 . . ?
C11S C10S H10B 119.3 . . ?
C12S C11S C10S 118.7(7) . . ?
C12S C11S H11C 120.7 . . ?
C10S C11S H11C 120.7 . . ?
C11S C12S C13S 120.1(8) . . ?
C11S C12S H12C 119.9 . . ?
C13S C12S H12C 119.9 . . ?
C12S C13S C8S 122.0(8) . . ?
C12S C13S H13C 119.0 . . ?
C8S C13S H13C 119.0 . . ?
C8S C14S H14C 109.5 . . ?
C8S C14S H14D 109.5 . . ?
H14C C14S H14D 109.5 . . ?
C8S C14S H14E 109.5 . . ?
H14C C14S H14E 109.5 . . ?
H14D C14S H14E 109.5 . . ?
C13" C8S" C9S" 117.7(5) . . ?
C13" C8S" C14" 120.1(5) . . ?
C9S" C8S" C14" 122.2(5) . . ?
C10" C9S" C8S" 122.0(6) . . ?
C10" C9S" H9SA 119.0 . . ?
C8S" C9S" H9SA 119.0 . . ?
C9S" C10" C11" 119.3(6) . . ?
C9S" C10" H10A 120.3 . . ?
C11" C10" H10A 120.3 . . ?
C12" C11" C10" 119.6(6) . . ?
C12" C11" H11D 120.2 . . ?
C10" C11" H11D 120.2 . . ?
C11" C12" C13" 121.9(5) . . ?
C11" C12" H12D 119.0 . . ?
C13" C12" H12D 119.0 . . ?
C8S" C13" C12" 119.4(5) . . ?
C8S" C13" H13D 120.3 . . ?
C12" C13" H13D 120.3 . . ?
C8S" C14" H14F 109.5 . . ?
C8S" C14" H14G 109.5 . . ?
H14F C14" H14G 109.5 . . ?
C8S" C14" H14H 109.5 . . ?
H14F C14" H14H 109.5 . . ?
H14G C14" H14H 109.5 . . ?

loop_
_geom_bond_atom_site_label_1
_geom_bond_atom_site_label_2
_geom_bond_distance
_geom_bond_site_symmetry_2
_geom_bond_publ_flag
Zr1 Cl2 2.4185(6) . ?
Zr1 Cl1 2.4236(6) . ?
Zr1 C3 2.476(2) . ?
Zr1 C2' 2.481(2) . ?
Zr1 C3' 2.488(2) . ?
Zr1 C2 2.490(2) . ?
Zr1 C4 2.553(2) . ?
Zr1 C4' 2.558(2) . ?
Zr1 C1' 2.600(2) . ?
Zr1 C1 2.618(2) . ?
Zr1 C5' 2.621(2) . ?
Zr1 C5 2.636(2) . ?
Si1 C1M 1.864(2) . ?
Si1 C2M 1.870(2) . ?
Si1 C2' 1.898(2) . ?
Si1 C2 1.899(2) . ?
C1M H1MA 0.9800 . ?
C1M H1MB 0.9800 . ?
C1M H1MC 0.9800 . ?
C2M H2MA 0.9800 . ?
C2M H2MB 0.9800 . ?
C2M H2MC 0.9800 . ?
C1 C5 1.443(3) . ?
C1 C9 1.445(3) . ?
C1 C2 1.458(3) . ?
C2 C3 1.454(3) . ?
C3 C4 1.404(3) . ?
C3 C24 1.504(3) . ?
C4 C5 1.417(3) . ?
C4 H4A 1.0000 . ?
C5 C6 1.430(3) . ?
C6 C7 1.368(3) . ?
C6 C25 1.498(3) . ?
C7 C8 1.437(3) . ?
C7 C22 1.530(3) . ?
C8 C9 1.370(3) . ?
C8 C23 1.535(3) . ?
C9 C26 1.505(3) . ?
C10 C11 1.388(3) . ?
C10 C15 1.401(3) . ?
C10 C22 1.521(3) . ?
C11 C12 1.390(4) . ?
C11 H11A 0.9500 . ?
C12 C13 1.373(4) . ?
C12 H12A 0.9500 . ?
C13 C14 1.393(3) . ?
C13 H13A 0.9500 . ?
C14 C15 1.386(3) . ?
C14 H14A 0.9500 . ?
C15 C23 1.521(3) . ?
C16 C17 1.378(3) . ?
C16 C21 1.400(3) . ?
C16 C22 1.521(3) . ?
C17 C18 1.390(4) . ?
C17 H17A 0.9500 . ?
C18 C19 1.385(4) . ?
C18 H18A 0.9500 . ?
C19 C20 1.394(4) . ?
C19 H19A 0.9500 . ?
C20 C21 1.397(3) . ?
C20 H20A 0.9500 . ?
C21 C23 1.527(3) . ?
C22 H22A 1.0000 . ?
C23 H23A 1.0000 . ?
C24 H24A 0.9800 . ?
C24 H24B 0.9800 . ?
C24 H24C 0.9800 . ?
C25 H25A 0.9800 . ?
C25 H25B 0.9800 . ?
C25 H25C 0.9800 . ?
C26 H26A 0.9800 . ?
C26 H26B 0.9800 . ?
C26 H26C 0.9800 . ?
C1' C9' 1.440(3) . ?
C1' C5' 1.440(3) . ?
C1' C2' 1.460(3) . ?
C2' C3' 1.456(3) . ?
C3' C4' 1.399(3) . ?
C3' C24' 1.504(3) . ?
C4' C5' 1.417(3) . ?
C4' H4'A 1.0000 . ?
C5' C6' 1.429(3) . ?
C6' C7' 1.359(3) . ?
C6' C25' 1.508(3) . ?
C7' C8' 1.434(3) . ?
C7' C22' 1.528(3) . ?
C8' C9' 1.370(3) . ?
C8' C23' 1.538(3) . ?
C9' C26' 1.510(3) . ?
C10' C11' 1.383(3) . ?
C10' C15' 1.401(3) . ?
C10' C22' 1.521(3) . ?
C11' C12' 1.393(4) . ?
C11' H11B 0.9500 . ?
C12' C13' 1.385(4) . ?
C12' H12B 0.9500 . ?
C13' C14' 1.392(3) . ?
C13' H13B 0.9500 . ?
C14' C15' 1.378(3) . ?
C14' H14B 0.9500 . ?
C15' C23' 1.520(3) . ?
C16' C17' 1.381(3) . ?
C16' C21' 1.400(3) . ?
C16' C22' 1.519(3) . ?
C17' C18' 1.397(4) . ?
C17' H17B 0.9500 . ?
C18' C19' 1.384(4) . ?
C18' H18B 0.9500 . ?
C19' C20' 1.392(4) . ?
C19' H19B 0.9500 . ?
C20' C21' 1.382(3) . ?
C20' H20B 0.9500 . ?
C21' C23' 1.522(3) . ?
C22' H22B 1.0000 . ?
C23' H23B 1.0000 . ?
C24' H24D 0.9800 . ?
C24' H24E 0.9800 . ?
C24' H24F 0.9800 . ?
C25' H25D 0.9800 . ?
C25' H25E 0.9800 . ?
C25' H25F 0.9800 . ?
C26' H26D 0.9800 . ?
C26' H26E 0.9800 . ?
C26' H26F 0.9800 . ?
C1S C6S 1.386(4) . ?
C1S C2S 1.397(4) . ?
C1S C7S 1.499(4) . ?
C2S C3S 1.370(4) . ?
C2S H2SA 0.9500 . ?
C3S C4S 1.384(4) . ?
C3S H3SA 0.9500 . ?
C4S C5S 1.385(4) . ?
C4S H4SA 0.9500 . ?
C5S C6S 1.380(4) . ?
C5S H5SA 0.9500 . ?
C6S H6SA 0.9500 . ?
C7S H7SA 0.9800 . ?
C7S H7SB 0.9800 . ?
C7S H7SC 0.9800 . ?
C8S C13S 1.411(10) . ?
C8S C9S 1.380(8) . ?
C8S C14S 1.453(9) . ?
C9S C10S 1.374(9) . ?
C9S H9SB 0.9500 . ?
C10S C11S 1.355(9) . ?
C10S H10B 0.9500 . ?
C11S C12S 1.392(10) . ?
C11S H11C 0.9500 . ?
C12S C13S 1.356(10) . ?
C12S H12C 0.9500 . ?
C13S H13C 0.9500 . ?
C14S H14C 0.9800 . ?
C14S H14D 0.9800 . ?
C14S H14E 0.9800 . ?
C8S" C13" 1.393(6) . ?
C8S" C9S" 1.400(8) . ?
C8S" C14" 1.479(7) . ?
C9S" C10" 1.366(8) . ?
C9S" H9SA 0.9500 . ?
C10" C11" 1.393(8) . ?
C10" H10A 0.9500 . ?
C11" C12" 1.348(7) . ?
C11" H11D 0.9500 . ?
C12" C13" 1.392(7) . ?
C12" H12D 0.9500 . ?
C13" H13D 0.9500 . ?
C14" H14F 0.9800 . ?
C14" H14G 0.9800 . ?
C14" H14H 0.9800 . ?

loop_
_geom_torsion_atom_site_label_1
_geom_torsion_atom_site_label_2
_geom_torsion_atom_site_label_3
_geom_torsion_atom_site_label_4
_geom_torsion
_geom_torsion_site_symmetry_1
_geom_torsion_site_symmetry_2
_geom_torsion_site_symmetry_3
_geom_torsion_site_symmetry_4
_geom_torsion_publ_flag
C5 C1 C2 C3 3.5(2) . . . . ?
C9 C1 C2 C3 -173.1(2) . . . . ?
Zr1 C1 C2 C3 68.04(14) . . . . ?
C5 C1 C2 Si1 -153.15(18) . . . . ?
C9 C1 C2 Si1 30.3(4) . . . . ?
Zr1 C1 C2 Si1 -88.64(18) . . . . ?
C5 C1 C2 Zr1 -64.52(15) . . . . ?
C9 C1 C2 Zr1 118.9(2) . . . . ?
C1M Si1 C2 C3 166.64(17) . . . . ?
C2M Si1 C2 C3 50.5(2) . . . . ?
C2' Si1 C2 C3 -75.15(18) . . . . ?
C1M Si1 C2 C1 -39.4(3) . . . . ?
C2M Si1 C2 C1 -155.5(2) . . . . ?
C2' Si1 C2 C1 78.8(2) . . . . ?
C1M Si1 C2 Zr1 -119.74(11) . . . . ?
C2M Si1 C2 Zr1 124.15(10) . . . . ?
C2' Si1 C2 Zr1 -1.53(10) . . . . ?
C1 C2 C3 C4 -3.3(2) . . . . ?
Si1 C2 C3 C4 156.84(16) . . . . ?
Zr1 C2 C3 C4 69.00(16) . . . . ?
C1 C2 C3 C24 178.5(2) . . . . ?
Si1 C2 C3 C24 -21.4(3) . . . . ?
Zr1 C2 C3 C24 -109.2(2) . . . . ?
C1 C2 C3 Zr1 -72.27(14) . . . . ?
Si1 C2 C3 Zr1 87.84(14) . . . . ?
C2 C3 C4 C5 1.8(2) . . . . ?
C24 C3 C4 C5 -179.83(19) . . . . ?
Zr1 C3 C4 C5 68.62(15) . . . . ?
C2 C3 C4 Zr1 -66.82(15) . . . . ?
C24 C3 C4 Zr1 111.6(2) . . . . ?
C3 C4 C5 C6 -178.3(2) . . . . ?
Zr1 C4 C5 C6 -114.0(2) . . . . ?
C3 C4 C5 C1 0.5(2) . . . . ?
Zr1 C4 C5 C1 64.77(15) . . . . ?
C3 C4 C5 Zr1 -64.29(15) . . . . ?
C9 C1 C5 C4 174.67(18) . . . . ?
C2 C1 C5 C4 -2.5(2) . . . . ?
Zr1 C1 C5 C4 -63.17(15) . . . . ?
C9 C1 C5 C6 -6.5(3) . . . . ?
C2 C1 C5 C6 176.27(19) . . . . ?
Zr1 C1 C5 C6 115.7(2) . . . . ?
C9 C1 C5 Zr1 -122.17(18) . . . . ?
C2 C1 C5 Zr1 60.62(14) . . . . ?
C4 C5 C6 C7 175.3(2) . . . . ?
C1 C5 C6 C7 -3.3(3) . . . . ?
Zr1 C5 C6 C7 86.1(2) . . . . ?
C4 C5 C6 C25 0.6(3) . . . . ?
C1 C5 C6 C25 -178.0(2) . . . . ?
Zr1 C5 C6 C25 -88.6(2) . . . . ?
C5 C6 C7 C8 7.3(3) . . . . ?
C25 C6 C7 C8 -178.4(2) . . . . ?
C5 C6 C7 C22 -171.1(2) . . . . ?
C25 C6 C7 C22 3.1(4) . . . . ?
C6 C7 C8 C9 -1.5(3) . . . . ?
C22 C7 C8 C9 177.1(2) . . . . ?
C6 C7 C8 C23 -178.60(19) . . . . ?
C22 C7 C8 C23 0.0(3) . . . . ?
C7 C8 C9 C1 -8.5(3) . . . . ?
C23 C8 C9 C1 168.2(2) . . . . ?
C7 C8 C9 C26 163.8(2) . . . . ?
C23 C8 C9 C26 -19.5(3) . . . . ?
C5 C1 C9 C8 12.0(3) . . . . ?
C2 C1 C9 C8 -171.7(2) . . . . ?
Zr1 C1 C9 C8 -78.4(2) . . . . ?
C5 C1 C9 C26 -160.3(2) . . . . ?
C2 C1 C9 C26 16.1(4) . . . . ?
Zr1 C1 C9 C26 109.4(2) . . . . ?
C15 C10 C11 C12 1.0(3) . . . . ?
C22 C10 C11 C12 -177.6(2) . . . . ?
C10 C11 C12 C13 -0.2(4) . . . . ?
C11 C12 C13 C14 -0.4(4) . . . . ?
C12 C13 C14 C15 0.1(4) . . . . ?
C13 C14 C15 C10 0.7(3) . . . . ?
C13 C14 C15 C23 178.2(2) . . . . ?
C11 C10 C15 C14 -1.3(3) . . . . ?
C22 C10 C15 C14 177.5(2) . . . . ?
C11 C10 C15 C23 -179.1(2) . . . . ?
C22 C10 C15 C23 -0.3(3) . . . . ?
C21 C16 C17 C18 -0.6(4) . . . . ?
C22 C16 C17 C18 174.0(2) . . . . ?
C16 C17 C18 C19 -0.8(4) . . . . ?
C17 C18 C19 C20 1.1(4) . . . . ?
C18 C19 C20 C21 0.0(4) . . . . ?
C19 C20 C21 C16 -1.4(3) . . . . ?
C19 C20 C21 C23 -175.3(2) . . . . ?
C17 C16 C21 C20 1.7(3) . . . . ?
C22 C16 C21 C20 -173.5(2) . . . . ?
C17 C16 C21 C23 176.3(2) . . . . ?
C22 C16 C21 C23 1.1(3) . . . . ?
C17 C16 C22 C10 129.4(2) . . . . ?
C21 C16 C22 C10 -55.7(2) . . . . ?
C17 C16 C22 C7 -117.1(2) . . . . ?
C21 C16 C22 C7 57.8(2) . . . . ?
C11 C10 C22 C16 -126.0(2) . . . . ?
C15 C10 C22 C16 55.3(2) . . . . ?
C11 C10 C22 C7 123.2(2) . . . . ?
C15 C10 C22 C7 -55.5(2) . . . . ?
C6 C7 C22 C16 120.5(2) . . . . ?
C8 C7 C22 C16 -58.0(2) . . . . ?
C6 C7 C22 C10 -126.3(2) . . . . ?
C8 C7 C22 C10 55.2(2) . . . . ?
C14 C15 C23 C21 128.3(2) . . . . ?
C10 C15 C23 C21 -54.1(2) . . . . ?
C14 C15 C23 C8 -121.8(2) . . . . ?
C10 C15 C23 C8 55.8(2) . . . . ?
C20 C21 C23 C15 -132.0(2) . . . . ?
C16 C21 C23 C15 53.7(2) . . . . ?
C20 C21 C23 C8 115.1(2) . . . . ?
C16 C21 C23 C8 -59.2(2) . . . . ?
C9 C8 C23 C15 127.8(2) . . . . ?
C7 C8 C23 C15 -55.1(2) . . . . ?
C9 C8 C23 C21 -119.3(2) . . . . ?
C7 C8 C23 C21 57.8(2) . . . . ?
C9' C1' C2' C3' -171.9(2) . . . . ?
C5' C1' C2' C3' 3.8(2) . . . . ?
Zr1 C1' C2' C3' 68.70(14) . . . . ?
C9' C1' C2' Si1 31.1(4) . . . . ?
C5' C1' C2' Si1 -153.31(18) . . . . ?
Zr1 C1' C2' Si1 -88.39(19) . . . . ?
C9' C1' C2' Zr1 119.4(2) . . . . ?
C5' C1' C2' Zr1 -64.92(15) . . . . ?
C1M Si1 C2' C3' 52.4(2) . . . . ?
C2M Si1 C2' C3' 168.59(16) . . . . ?
C2 Si1 C2' C3' -73.19(18) . . . . ?
C1M Si1 C2' C1' -153.0(2) . . . . ?
C2M Si1 C2' C1' -36.8(3) . . . . ?
C2 Si1 C2' C1' 81.5(2) . . . . ?
C1M Si1 C2' Zr1 127.09(10) . . . . ?
C2M Si1 C2' Zr1 -116.68(11) . . . . ?
C2 Si1 C2' Zr1 1.53(10) . . . . ?
C1' C2' C3' C4' -3.6(2) . . . . ?
Si1 C2' C3' C4' 157.38(16) . . . . ?
Zr1 C2' C3' C4' 68.40(16) . . . . ?
C1' C2' C3' C24' 175.5(2) . . . . ?
Si1 C2' C3' C24' -23.5(3) . . . . ?
Zr1 C2' C3' C24' -112.4(2) . . . . ?
C1' C2' C3' Zr1 -72.01(14) . . . . ?
Si1 C2' C3' Zr1 88.97(14) . . . . ?
C2' C3' C4' C5' 2.1(3) . . . . ?
C24' C3' C4' C5' -177.2(2) . . . . ?
Zr1 C3' C4' C5' 67.89(16) . . . . ?
C2' C3' C4' Zr1 -65.81(15) . . . . ?
C24' C3' C4' Zr1 114.9(2) . . . . ?
C3' C4' C5' C6' -179.4(2) . . . . ?
Zr1 C4' C5' C6' -115.0(2) . . . . ?
C3' C4' C5' C1' 0.4(2) . . . . ?
Zr1 C4' C5' C1' 64.72(15) . . . . ?
C3' C4' C5' Zr1 -64.35(15) . . . . ?
C9' C1' C5' C4' 173.77(19) . . . . ?
C2' C1' C5' C4' -2.6(2) . . . . ?
Zr1 C1' C5' C4' -63.75(15) . . . . ?
C9' C1' C5' C6' -6.5(3) . . . . ?
C2' C1' C5' C6' 177.1(2) . . . . ?
Zr1 C1' C5' C6' 116.0(2) . . . . ?
C9' C1' C5' Zr1 -122.48(19) . . . . ?
C2' C1' C5' Zr1 61.10(14) . . . . ?
C4' C5' C6' C7' -179.6(2) . . . . ?
C1' C5' C6' C7' 0.7(3) . . . . ?
Zr1 C5' C6' C7' 89.9(2) . . . . ?
C4' C5' C6' C25' 3.9(3) . . . . ?
C1' C5' C6' C25' -175.9(2) . . . . ?
Zr1 C5' C6' C25' -86.6(2) . . . . ?
C5' C6' C7' C8' 2.9(3) . . . . ?
C25' C6' C7' C8' 179.1(2) . . . . ?
C5' C6' C7' C22' -179.8(2) . . . . ?
C25' C6' C7' C22' -3.6(4) . . . . ?
C6' C7' C8' C9' -0.4(4) . . . . ?
C22' C7' C8' C9' -178.1(2) . . . . ?
C6' C7' C8' C23' 177.4(2) . . . . ?
C22' C7' C8' C23' -0.3(3) . . . . ?
C7' C8' C9' C1' -5.4(3) . . . . ?
C23' C8' C9' C1' 177.1(2) . . . . ?
C7' C8' C9' C26' 166.6(2) . . . . ?
C23' C8' C9' C26' -10.9(3) . . . . ?
C5' C1' C9' C8' 8.5(3) . . . . ?
C2' C1' C9' C8' -176.2(2) . . . . ?
Zr1 C1' C9' C8' -82.4(2) . . . . ?
C5' C1' C9' C26' -163.5(2) . . . . ?
C2' C1' C9' C26' 11.8(4) . . . . ?
Zr1 C1' C9' C26' 105.7(2) . . . . ?
C15' C10' C11' C12' -0.2(3) . . . . ?
C22' C10' C11' C12' 178.9(2) . . . . ?
C10' C11' C12' C13' 0.9(4) . . . . ?
C11' C12' C13' C14' -0.9(4) . . . . ?
C12' C13' C14' C15' 0.2(4) . . . . ?
C13' C14' C15' C10' 0.5(3) . . . . ?
C13' C14' C15' C23' -179.3(2) . . . . ?
C11' C10' C15' C14' -0.6(3) . . . . ?
C22' C10' C15' C14' -179.8(2) . . . . ?
C11' C10' C15' C23' 179.3(2) . . . . ?
C22' C10' C15' C23' 0.1(3) . . . . ?
C21' C16' C17' C18' 1.3(4) . . . . ?
C22' C16' C17' C18' -178.1(2) . . . . ?
C16' C17' C18' C19' -0.6(4) . . . . ?
C17' C18' C19' C20' -0.4(4) . . . . ?
C18' C19' C20' C21' 0.9(4) . . . . ?
C19' C20' C21' C16' -0.2(4) . . . . ?
C19' C20' C21' C23' 178.0(2) . . . . ?
C17' C16' C21' C20' -0.9(4) . . . . ?
C22' C16' C21' C20' 178.6(2) . . . . ?
C17' C16' C21' C23' -179.3(2) . . . . ?
C22' C16' C21' C23' 0.1(3) . . . . ?
C17' C16' C22' C10' 123.5(3) . . . . ?
C21' C16' C22' C10' -55.9(2) . . . . ?
C17' C16' C22' C7' -123.5(3) . . . . ?
C21' C16' C22' C7' 57.1(2) . . . . ?
C11' C10' C22' C16' -123.3(2) . . . . ?
C15' C10' C22' C16' 55.8(2) . . . . ?
C11' C10' C22' C7' 123.9(2) . . . . ?
C15' C10' C22' C7' -56.9(2) . . . . ?
C6' C7' C22' C16' 126.0(2) . . . . ?
C8' C7' C22' C16' -56.5(2) . . . . ?
C6' C7' C22' C10' -121.0(2) . . . . ?
C8' C7' C22' C10' 56.5(2) . . . . ?
C14' C15' C23' C21' 124.2(2) . . . . ?
C10' C15' C23' C21' -55.6(2) . . . . ?
C14' C15' C23' C8' -123.5(2) . . . . ?
C10' C15' C23' C8' 56.6(2) . . . . ?
C20' C21' C23' C15' -122.8(3) . . . . ?
C16' C21' C23' C15' 55.6(2) . . . . ?
C20' C21' C23' C8' 124.5(2) . . . . ?
C16' C21' C23' C8' -57.1(2) . . . . ?
C9' C8' C23' C15' 121.8(2) . . . . ?
C7' C8' C23' C15' -56.0(2) . . . . ?
C9' C8' C23' C21' -125.6(2) . . . . ?
C7' C8' C23' C21' 56.6(2) . . . . ?
C6S C1S C2S C3S 1.9(4) . . . . ?
C7S C1S C2S C3S -178.6(3) . . . . ?
C1S C2S C3S C4S -2.0(5) . . . . ?
C2S C3S C4S C5S 0.7(4) . . . . ?
C3S C4S C5S C6S 0.6(4) . . . . ?
C4S C5S C6S C1S -0.7(4) . . . . ?
C2S C1S C6S C5S -0.6(4) . . . . ?
C7S C1S C6S C5S 179.9(3) . . . . ?
C13S C8S C9S C10S 0.9(11) . . . . ?
C14S C8S C9S C10S -179.1(7) . . . . ?
C8S C9S C10S C11S -1.8(11) . . . . ?
C9S C10S C11S C12S 2.5(11) . . . . ?
C10S C11S C12S C13S -2.4(13) . . . . ?
C11S C12S C13S C8S 1.6(15) . . . . ?
C9S C8S C13S C12S -0.9(14) . . . . ?
C14S C8S C13S C12S 179.2(9) . . . . ?
C13" C8S" C9S" C10" -0.9(10) . . . . ?
C14" C8S" C9S" C10" 179.0(6) . . . . ?
C8S" C9S" C10" C11" -0.1(11) . . . . ?
C9S" C10" C11" C12" 0.1(9) . . . . ?
C10" C11" C12" C13" 1.0(8) . . . . ?
C9S" C8S" C13" C12" 1.9(8) . . . . ?
C14" C8S" C13" C12" -178.0(5) . . . . ?
C11" C12" C13" C8S" -2.0(8) . . . . ?
